data_7113150
loop_
_publ_author_name
'Toganoh, Motoki'
'Kimura, Tomoyuki'
'Furuta, Hiroyuki'

_publ_section_title
;
 Endocyclic extension of porphyrin \p-system in etheno-bridged
 N-confused tetraphenylporphyrin
;
_journal_coden_ASTM CHCOFS
_journal_issue 1
_journal_name_full
;
 Chemical Communications (Cambridge, United Kingdom)
;
_journal_page_first 102
_journal_page_last 104
_journal_paper_doi 10.1039/b713845h
_journal_year 2008
_chemical_formula_moiety 'C48 H34 N4 O'
_chemical_formula_sum 'C48 H34 N4 O'
_chemical_formula_weight 682.79
_space_group_IT_number 2
_symmetry_cell_setting triclinic
_symmetry_Int_Tables_number 2
_symmetry_space_group_name_Hall '-P 1'
_symmetry_space_group_name_H-M 'P -1'
_atom_sites_solution_hydrogens geom
_atom_sites_solution_primary direct
_atom_sites_solution_secondary difmap
_audit_creation_method SHELXL-97
_cell_angle_alpha 82.536(6)
_cell_angle_beta 74.261(6)
_cell_angle_gamma 82.981(6)
_cell_formula_units_Z 2
_cell_length_a 9.648(3)
_cell_length_b 13.477(4)
_cell_length_c 15.109(4)
_cell_measurement_temperature 223(2)
_cell_volume 1867.1(9)
_computing_structure_refinement 'SHELXL-97 (Sheldrick, 1997)'
_computing_structure_solution 'SHELXS-97 (Sheldrick, 1990)'
_diffrn_ambient_temperature 223(2)
_diffrn_measured_fraction_theta_full 0.992
_diffrn_measured_fraction_theta_max 0.992
_diffrn_radiation_monochromator graphite
_diffrn_radiation_source 'fine-focus sealed tube'
_diffrn_radiation_type MoK\a
_diffrn_radiation_wavelength 0.71069
_diffrn_reflns_av_R_equivalents 0.0729
_diffrn_reflns_av_sigmaI/netI 0.1977
_diffrn_reflns_limit_h_max 11
_diffrn_reflns_limit_h_min -10
_diffrn_reflns_limit_k_max 15
_diffrn_reflns_limit_k_min -16
_diffrn_reflns_limit_l_max 17
_diffrn_reflns_limit_l_min -17
_diffrn_reflns_number 10215
_diffrn_reflns_theta_full 25.00
_diffrn_reflns_theta_max 25.00
_diffrn_reflns_theta_min 1.97
_exptl_absorpt_coefficient_mu 0.073
_exptl_absorpt_correction_T_max 0.998
_exptl_absorpt_correction_T_min 0.983
_exptl_absorpt_correction_type empirical
_exptl_absorpt_process_details SADABS
_exptl_crystal_colour green
_exptl_crystal_density_diffrn 1.214
_exptl_crystal_density_method 'not measured'
_exptl_crystal_description plate
_exptl_crystal_F_000 716
_exptl_crystal_size_max 0.28
_exptl_crystal_size_mid 0.19
_exptl_crystal_size_min 0.03
_refine_diff_density_max 0.424
_refine_diff_density_min -0.280
_refine_diff_density_rms 0.068
_refine_ls_extinction_coef 0.0045(15)
_refine_ls_extinction_expression Fc^*^=kFc[1+0.001xFc^2^\l^3^/sin(2\q)]^-1/4^
_refine_ls_extinction_method SHELXL
_refine_ls_goodness_of_fit_ref 0.929
_refine_ls_hydrogen_treatment noref
_refine_ls_matrix_type full
_refine_ls_number_parameters 480
_refine_ls_number_reflns 6532
_refine_ls_number_restraints 0
_refine_ls_restrained_S_all 0.929
_refine_ls_R_factor_all 0.2142
_refine_ls_R_factor_gt 0.0866
_refine_ls_shift/su_max 0.000
_refine_ls_shift/su_mean 0.000
_refine_ls_structure_factor_coef Fsqd
_refine_ls_weighting_details 'calc w=1/[\s^2^(Fo^2^)+(0.0983P)^2^+0.0000P] where P=(Fo^2^+2Fc^2^)/3'
_refine_ls_weighting_scheme calc
_refine_ls_wR_factor_gt 0.1854
_refine_ls_wR_factor_ref 0.2415
_reflns_number_gt 2480
_reflns_number_total 6532
_reflns_threshold_expression >2sigma(I)
_cod_duplicate_entry 7102770
_cod_data_source_file b713845h.txt
_cod_data_source_block etheno
_cod_original_cell_volume 1867.2(9)
_cod_database_code 7113150

loop_
_symmetry_equiv_pos_as_xyz
'x, y, z'
'-x, -y, -z'

loop_
_atom_site_label
_atom_site_type_symbol
_atom_site_fract_x
_atom_site_fract_y
_atom_site_fract_z
_atom_site_U_iso_or_equiv
_atom_site_adp_type
_atom_site_occupancy
_atom_site_symmetry_multiplicity
_atom_site_calc_flag
_atom_site_refinement_flags
C1 C 0.7314(6) 0.1328(4) 0.4784(3) 0.0426(14) Uani 1 1 d .
C2 C 0.7855(5) 0.0781(4) 0.3959(3) 0.0400(13) Uani 1 1 d .
C3 C 0.8115(5) 0.1548(4) 0.3225(3) 0.0369(13) Uani 1 1 d .
C4 C 0.7640(5) 0.2479(4) 0.3610(3) 0.0413(14) Uani 1 1 d .
C5 C 0.7531(5) 0.3464(4) 0.3170(3) 0.0396(13) Uani 1 1 d .
C6 C 0.7520(6) 0.3700(4) 0.2228(3) 0.0398(13) Uani 1 1 d .
C7 C 0.7711(6) 0.4665(4) 0.1698(4) 0.0486(15) Uani 1 1 d .
H1 H 0.7867 0.5251 0.1920 0.058 Uiso 1 1 calc R
C8 C 0.7630(6) 0.4593(4) 0.0828(4) 0.0466(14) Uani 1 1 d .
H2 H 0.7712 0.5116 0.0345 0.056 Uiso 1 1 calc R
C9 C 0.7395(6) 0.3566(4) 0.0776(3) 0.0395(13) Uani 1 1 d .
C10 C 0.7371(6) 0.3148(4) -0.0017(3) 0.0406(14) Uani 1 1 d .
C11 C 0.7388(5) 0.2101(4) -0.0076(3) 0.0400(13) Uani 1 1 d .
C12 C 0.7545(6) 0.1652(4) -0.0925(4) 0.0503(15) Uani 1 1 d .
H3 H 0.7571 0.1997 -0.1510 0.060 Uiso 1 1 calc R
C13 C 0.7646(6) 0.0649(4) -0.0716(4) 0.0474(14) Uani 1 1 d .
H4 H 0.7757 0.0165 -0.1131 0.057 Uiso 1 1 calc R
C14 C 0.7552(6) 0.0450(4) 0.0267(3) 0.0417(13) Uani 1 1 d .
C15 C 0.7673(6) -0.0532(4) 0.0727(3) 0.0401(13) Uani 1 1 d .
C16 C 0.7786(6) -0.0800(4) 0.1637(4) 0.0455(14) Uani 1 1 d .
C17 C 0.7545(6) -0.1742(4) 0.2175(4) 0.0534(16) Uani 1 1 d .
H5 H 0.7327 -0.2314 0.1963 0.064 Uiso 1 1 calc R
C18 C 0.7677(6) -0.1692(4) 0.3048(4) 0.0537(16) Uani 1 1 d .
H6 H 0.7583 -0.2223 0.3523 0.064 Uiso 1 1 calc R
C19 C 0.7982(6) -0.0689(4) 0.3112(3) 0.0418(14) Uani 1 1 d .
C20 C 0.7910(5) -0.0272(4) 0.3927(3) 0.0385(13) Uani 1 1 d .
N1 N 0.7168(5) 0.2301(3) 0.4603(3) 0.0459(12) Uani 1 1 d .
N2 N 0.7327(5) 0.3063(3) 0.1637(3) 0.0447(12) Uani 1 1 d .
H7 H 0.7183 0.2432 0.1787 0.054 Uiso 1 1 calc R
N3 N 0.7357(4) 0.1361(3) 0.0641(3) 0.0435(12) Uani 1 1 d .
N4 N 0.8083(5) -0.0169(3) 0.2221(3) 0.0411(11) Uani 1 1 d .
C21 C 0.9014(6) 0.1410(4) 0.2306(3) 0.0420(14) Uani 1 1 d .
H8 H 0.9637 0.1906 0.2007 0.050 Uiso 1 1 calc R
C22 C 0.9014(5) 0.0619(4) 0.1856(3) 0.0402(13) Uani 1 1 d .
H9 H 0.9660 0.0578 0.1269 0.048 Uiso 1 1 calc R
C23 C 0.7326(6) 0.4337(4) 0.3732(4) 0.0468(15) Uani 1 1 d .
C24 C 0.8231(7) 0.4374(4) 0.4310(4) 0.0587(17) Uani 1 1 d .
H10 H 0.8968 0.3857 0.4344 0.070 Uiso 1 1 calc R
C25 C 0.8030(9) 0.5186(6) 0.4834(4) 0.080(2) Uani 1 1 d .
H11 H 0.8650 0.5221 0.5211 0.096 Uiso 1 1 calc R
C26 C 0.6940(11) 0.5930(5) 0.4804(5) 0.091(3) Uani 1 1 d .
H12 H 0.6814 0.6470 0.5163 0.109 Uiso 1 1 calc R
C27 C 0.6042(9) 0.5898(5) 0.4262(5) 0.084(2) Uani 1 1 d .
H13 H 0.5299 0.6415 0.4243 0.100 Uiso 1 1 calc R
C28 C 0.6222(7) 0.5086(4) 0.3722(4) 0.0644(18) Uani 1 1 d .
H14 H 0.5584 0.5057 0.3355 0.077 Uiso 1 1 calc R
C29 C 0.7438(6) 0.3833(4) -0.0886(3) 0.0441(14) Uani 1 1 d .
C30 C 0.8750(7) 0.3960(5) -0.1541(4) 0.079(2) Uani 1 1 d .
H15 H 0.9603 0.3612 -0.1431 0.095 Uiso 1 1 calc R
C31 C 0.8823(9) 0.4589(6) -0.2352(5) 0.089(2) Uani 1 1 d .
H16 H 0.9719 0.4670 -0.2784 0.107 Uiso 1 1 calc R
C32 C 0.7587(9) 0.5090(5) -0.2521(4) 0.0686(19) Uani 1 1 d .
H17 H 0.7631 0.5512 -0.3073 0.082 Uiso 1 1 calc R
C33 C 0.6300(8) 0.4981(4) -0.1893(4) 0.0646(18) Uani 1 1 d .
H18 H 0.5451 0.5326 -0.2012 0.078 Uiso 1 1 calc R
C34 C 0.6228(7) 0.4360(4) -0.1076(4) 0.0591(17) Uani 1 1 d .
H19 H 0.5328 0.4301 -0.0642 0.071 Uiso 1 1 calc R
C35 C 0.7635(6) -0.1401(4) 0.0202(3) 0.0421(14) Uani 1 1 d .
C36 C 0.8777(6) -0.2144(4) 0.0066(3) 0.0410(13) Uani 1 1 d .
H20 H 0.9569 -0.2107 0.0307 0.049 Uiso 1 1 calc R
C37 C 0.8760(6) -0.2944(4) -0.0426(3) 0.0502(15) Uani 1 1 d .
H21 H 0.9533 -0.3450 -0.0510 0.060 Uiso 1 1 calc R
C38 C 0.7613(7) -0.2996(4) -0.0791(4) 0.0516(15) Uani 1 1 d .
H22 H 0.7616 -0.3536 -0.1128 0.062 Uiso 1 1 calc R
C39 C 0.6462(7) -0.2271(5) -0.0670(4) 0.0576(16) Uani 1 1 d .
H23 H 0.5682 -0.2308 -0.0922 0.069 Uiso 1 1 calc R
C40 C 0.6481(6) -0.1471(4) -0.0159(4) 0.0528(15) Uani 1 1 d .
H24 H 0.5695 -0.0977 -0.0061 0.063 Uiso 1 1 calc R
C41 C 0.7704(6) -0.0953(4) 0.4802(3) 0.0415(13) Uani 1 1 d .
C42 C 0.6326(6) -0.1223(4) 0.5275(3) 0.0491(15) Uani 1 1 d .
H25 H 0.5549 -0.1027 0.5007 0.059 Uiso 1 1 calc R
C43 C 0.6087(7) -0.1778(4) 0.6138(4) 0.0582(17) Uani 1 1 d .
H26 H 0.5149 -0.1937 0.6459 0.070 Uiso 1 1 calc R
C44 C 0.7224(8) -0.2093(4) 0.6519(4) 0.0622(18) Uani 1 1 d .
H27 H 0.7065 -0.2471 0.7100 0.075 Uiso 1 1 calc R
C45 C 0.8603(8) -0.1856(5) 0.6050(4) 0.0664(18) Uani 1 1 d .
H28 H 0.9386 -0.2077 0.6306 0.080 Uiso 1 1 calc R
C46 C 0.8820(7) -0.1292(5) 0.5199(4) 0.0616(17) Uani 1 1 d .
H29 H 0.9762 -0.1135 0.4882 0.074 Uiso 1 1 calc R
O1 O 0.6990(4) 0.0842(3) 0.5631(2) 0.0587(11) Uani 1 1 d .
C47 C 0.6441(8) 0.1458(5) 0.6405(4) 0.076(2) Uani 1 1 d .
H30 H 0.5539 0.1856 0.6357 0.091 Uiso 1 1 calc R
H31 H 0.7152 0.1916 0.6414 0.091 Uiso 1 1 calc R
C48 C 0.6179(9) 0.0715(5) 0.7279(4) 0.101(3) Uani 1 1 d .
H32 H 0.5513 0.0246 0.7243 0.152 Uiso 1 1 calc R
H33 H 0.5770 0.1079 0.7817 0.152 Uiso 1 1 calc R
H34 H 0.7089 0.0348 0.7329 0.152 Uiso 1 1 calc R

loop_
_atom_site_aniso_label
_atom_site_aniso_U_11
_atom_site_aniso_U_22
_atom_site_aniso_U_33
_atom_site_aniso_U_23
_atom_site_aniso_U_13
_atom_site_aniso_U_12
C1 0.051(4) 0.048(4) 0.032(3) -0.001(3) -0.012(3) -0.016(3)
C2 0.044(3) 0.041(3) 0.036(3) 0.000(3) -0.013(3) -0.007(3)
C3 0.043(3) 0.033(3) 0.032(3) 0.002(2) -0.005(3) -0.006(2)
C4 0.043(3) 0.044(4) 0.037(3) 0.002(3) -0.010(3) -0.013(3)
C5 0.047(3) 0.031(3) 0.038(3) -0.001(3) -0.007(3) -0.006(3)
C6 0.049(4) 0.029(3) 0.042(3) 0.002(3) -0.013(3) -0.009(3)
C7 0.060(4) 0.033(3) 0.053(4) 0.002(3) -0.014(3) -0.009(3)
C8 0.061(4) 0.036(3) 0.043(3) 0.013(3) -0.019(3) -0.010(3)
C9 0.047(3) 0.031(3) 0.041(3) 0.003(3) -0.013(3) -0.006(3)
C10 0.046(3) 0.044(3) 0.033(3) 0.006(3) -0.013(3) -0.011(3)
C11 0.037(3) 0.046(4) 0.038(3) 0.000(3) -0.013(3) -0.003(3)
C12 0.061(4) 0.056(4) 0.037(3) -0.001(3) -0.019(3) -0.006(3)
C13 0.055(4) 0.042(4) 0.046(3) -0.006(3) -0.015(3) -0.003(3)
C14 0.046(3) 0.038(3) 0.039(3) -0.001(3) -0.009(3) -0.004(3)
C15 0.047(3) 0.034(3) 0.039(3) -0.002(3) -0.009(3) -0.008(3)
C16 0.050(4) 0.038(3) 0.050(3) -0.005(3) -0.015(3) -0.005(3)
C17 0.079(5) 0.035(3) 0.049(4) -0.003(3) -0.016(3) -0.014(3)
C18 0.070(4) 0.037(4) 0.050(4) 0.003(3) -0.012(3) -0.004(3)
C19 0.054(4) 0.029(3) 0.039(3) 0.007(3) -0.009(3) -0.007(3)
C20 0.041(3) 0.038(3) 0.040(3) 0.002(3) -0.016(3) -0.010(3)
N1 0.059(3) 0.036(3) 0.043(3) -0.001(2) -0.013(2) -0.010(2)
N2 0.061(3) 0.028(2) 0.046(3) 0.004(2) -0.014(2) -0.014(2)
N3 0.052(3) 0.037(3) 0.039(3) 0.002(2) -0.010(2) -0.007(2)
N4 0.055(3) 0.031(2) 0.039(3) -0.002(2) -0.013(2) -0.009(2)
C21 0.048(4) 0.036(3) 0.042(3) 0.003(3) -0.012(3) -0.013(3)
C22 0.041(3) 0.045(3) 0.034(3) 0.001(3) -0.006(3) -0.011(3)
C23 0.057(4) 0.038(3) 0.043(3) -0.001(3) -0.007(3) -0.013(3)
C24 0.071(4) 0.060(4) 0.047(4) -0.004(3) -0.017(3) -0.013(3)
C25 0.125(7) 0.063(5) 0.063(5) -0.023(4) -0.021(4) -0.040(5)
C26 0.165(9) 0.042(5) 0.055(5) -0.015(4) 0.000(5) -0.023(5)
C27 0.140(7) 0.034(4) 0.067(5) -0.003(4) -0.017(5) 0.002(4)
C28 0.088(5) 0.038(4) 0.061(4) -0.001(3) -0.012(4) -0.004(4)
C29 0.052(4) 0.040(3) 0.044(3) -0.001(3) -0.017(3) -0.007(3)
C30 0.063(5) 0.092(6) 0.065(4) 0.027(4) -0.009(4) -0.001(4)
C31 0.085(6) 0.095(6) 0.068(5) 0.036(4) -0.004(4) -0.015(5)
C32 0.109(6) 0.049(4) 0.049(4) 0.010(3) -0.026(4) -0.015(4)
C33 0.081(5) 0.062(4) 0.058(4) 0.011(4) -0.035(4) -0.009(4)
C34 0.065(4) 0.063(4) 0.049(4) 0.007(3) -0.019(3) -0.007(3)
C35 0.047(4) 0.037(3) 0.041(3) -0.002(3) -0.010(3) -0.006(3)
C36 0.043(3) 0.039(3) 0.044(3) 0.000(3) -0.015(3) -0.009(3)
C37 0.059(4) 0.037(3) 0.050(3) -0.001(3) -0.006(3) -0.006(3)
C38 0.063(4) 0.039(4) 0.052(4) -0.007(3) -0.009(3) -0.011(3)
C39 0.053(4) 0.067(4) 0.061(4) -0.016(3) -0.020(3) -0.015(4)
C40 0.046(4) 0.049(4) 0.064(4) -0.012(3) -0.014(3) 0.001(3)
C41 0.053(4) 0.034(3) 0.040(3) 0.003(3) -0.016(3) -0.007(3)
C42 0.047(4) 0.058(4) 0.043(3) 0.003(3) -0.015(3) -0.012(3)
C43 0.069(5) 0.058(4) 0.045(4) 0.005(3) -0.007(3) -0.023(3)
C44 0.103(6) 0.036(4) 0.048(4) 0.009(3) -0.023(4) -0.015(4)
C45 0.074(5) 0.062(4) 0.068(4) 0.008(4) -0.036(4) 0.000(4)
C46 0.056(4) 0.070(4) 0.062(4) 0.010(3) -0.023(3) -0.014(3)
O1 0.089(3) 0.050(2) 0.037(2) -0.002(2) -0.011(2) -0.017(2)
C47 0.100(6) 0.075(5) 0.054(4) -0.002(4) -0.020(4) -0.016(4)
C48 0.158(8) 0.103(6) 0.045(4) -0.007(4) -0.023(4) -0.025(6)

loop_
_atom_type_symbol
_atom_type_description
_atom_type_scat_dispersion_real
_atom_type_scat_dispersion_imag
_atom_type_scat_source
C C 0.0033 0.0016 'International Tables Vol C Tables 4.2.6.8 and 6.1.1.4'
H H 0.0000 0.0000 'International Tables Vol C Tables 4.2.6.8 and 6.1.1.4'
N N 0.0061 0.0033 'International Tables Vol C Tables 4.2.6.8 and 6.1.1.4'
O O 0.0106 0.0060 'International Tables Vol C Tables 4.2.6.8 and 6.1.1.4'

loop_
_geom_angle_atom_site_label_1
_geom_angle_atom_site_label_2
_geom_angle_atom_site_label_3
_geom_angle
N1 C1 O1 124.7(5)
N1 C1 C2 114.0(4)
O1 C1 C2 121.3(5)
C3 C2 C20 129.1(5)
C3 C2 C1 103.8(4)
C20 C2 C1 126.7(4)
C2 C3 C4 107.2(4)
C2 C3 C21 124.6(5)
C4 C3 C21 126.6(4)
C5 C4 C3 130.2(4)
C5 C4 N1 120.1(5)
C3 C4 N1 109.7(4)
C4 C5 C6 124.4(5)
C4 C5 C23 119.0(4)
C6 C5 C23 116.5(5)
N2 C6 C5 127.5(4)
N2 C6 C7 106.0(4)
C5 C6 C7 126.4(4)
C8 C7 C6 109.0(4)
C8 C7 H1 125.5
C6 C7 H1 125.5
C7 C8 C9 107.6(4)
C7 C8 H2 126.2
C9 C8 H2 126.2
N2 C9 C10 126.6(4)
N2 C9 C8 106.8(4)
C10 C9 C8 126.4(5)
C9 C10 C11 124.6(4)
C9 C10 C29 118.1(4)
C11 C10 C29 117.1(4)
N3 C11 C10 125.4(4)
N3 C11 C12 109.7(4)
C10 C11 C12 124.7(5)
C13 C12 C11 107.1(5)
C13 C12 H3 126.4
C11 C12 H3 126.4
C12 C13 C14 107.7(5)
C12 C13 H4 126.2
C14 C13 H4 126.2
N3 C14 C15 127.8(4)
N3 C14 C13 108.7(4)
C15 C14 C13 123.5(5)
C16 C15 C14 127.7(4)
C16 C15 C35 115.0(4)
C14 C15 C35 117.4(4)
C15 C16 N4 126.7(5)
C15 C16 C17 127.5(5)
N4 C16 C17 105.8(4)
C18 C17 C16 110.2(5)
C18 C17 H5 124.9
C16 C17 H5 124.9
C17 C18 C19 108.4(5)
C17 C18 H6 125.8
C19 C18 H6 125.8
C20 C19 N4 127.1(4)
C20 C19 C18 126.1(4)
N4 C19 C18 105.7(4)
C19 C20 C2 122.1(4)
C19 C20 C41 118.0(4)
C2 C20 C41 119.5(4)
C1 N1 C4 105.1(4)
C9 N2 C6 110.5(4)
C9 N2 H7 124.8
C6 N2 H7 124.8
C11 N3 C14 106.7(4)
C16 N4 C19 109.9(4)
C16 N4 C22 121.0(4)
C19 N4 C22 122.3(4)
C22 C21 C3 123.9(5)
C22 C21 H8 118.0
C3 C21 H8 118.0
C21 C22 N4 123.5(5)
C21 C22 H9 118.2
N4 C22 H9 118.2
C28 C23 C24 119.0(5)
C28 C23 C5 121.2(5)
C24 C23 C5 119.8(5)
C25 C24 C23 119.5(6)
C25 C24 H10 120.3
C23 C24 H10 120.3
C26 C25 C24 120.6(7)
C26 C25 H11 119.7
C24 C25 H11 119.7
C27 C26 C25 120.7(7)
C27 C26 H12 119.7
C25 C26 H12 119.7
C26 C27 C28 119.9(7)
C26 C27 H13 120.0
C28 C27 H13 120.0
C23 C28 C27 120.3(6)
C23 C28 H14 119.9
C27 C28 H14 119.9
C34 C29 C30 117.2(5)
C34 C29 C10 122.0(5)
C30 C29 C10 120.8(5)
C31 C30 C29 121.3(7)
C31 C30 H15 119.4
C29 C30 H15 119.4
C32 C31 C30 119.7(7)
C32 C31 H16 120.2
C30 C31 H16 120.2
C33 C32 C31 120.1(6)
C33 C32 H17 120.0
C31 C32 H17 120.0
C32 C33 C34 120.3(6)
C32 C33 H18 119.9
C34 C33 H18 119.9
C29 C34 C33 121.5(6)
C29 C34 H19 119.2
C33 C34 H19 119.2
C40 C35 C36 118.7(5)
C40 C35 C15 121.3(5)
C36 C35 C15 120.0(5)
C35 C36 C37 120.5(5)
C35 C36 H20 119.8
C37 C36 H20 119.8
C38 C37 C36 120.0(5)
C38 C37 H21 120.0
C36 C37 H21 120.0
C39 C38 C37 121.1(5)
C39 C38 H22 119.5
C37 C38 H22 119.5
C38 C39 C40 118.4(5)
C38 C39 H23 120.8
C40 C39 H23 120.8
C35 C40 C39 121.3(5)
C35 C40 H24 119.4
C39 C40 H24 119.4
C46 C41 C42 117.7(5)
C46 C41 C20 122.3(5)
C42 C41 C20 119.9(5)
C43 C42 C41 120.8(5)
C43 C42 H25 119.6
C41 C42 H25 119.6
C44 C43 C42 119.9(6)
C44 C43 H26 120.0
C42 C43 H26 120.0
C43 C44 C45 120.1(6)
C43 C44 H27 120.0
C45 C44 H27 120.0
C44 C45 C46 119.4(6)
C44 C45 H28 120.3
C46 C45 H28 120.3
C41 C46 C45 122.1(6)
C41 C46 H29 119.0
C45 C46 H29 119.0
C1 O1 C47 116.9(4)
O1 C47 C48 105.7(5)
O1 C47 H30 110.6
C48 C47 H30 110.6
O1 C47 H31 110.6
C48 C47 H31 110.6
H30 C47 H31 108.7
C47 C48 H32 109.5
C47 C48 H33 109.5
H32 C48 H33 109.5
C47 C48 H34 109.5
H32 C48 H34 109.5
H33 C48 H34 109.5

loop_
_geom_bond_atom_site_label_1
_geom_bond_atom_site_label_2
_geom_bond_distance
C1 N1 1.302(6)
C1 O1 1.334(6)
C1 C2 1.470(7)
C2 C3 1.405(6)
C2 C20 1.421(7)
C3 C4 1.423(7)
C3 C21 1.446(6)
C4 C5 1.411(7)
C4 N1 1.442(6)
C5 C6 1.420(6)
C5 C23 1.502(7)
C6 N2 1.377(6)
C6 C7 1.441(6)
C7 C8 1.354(6)
C7 H1 0.9400
C8 C9 1.444(6)
C8 H2 0.9400
C9 N2 1.375(6)
C9 C10 1.396(6)
C10 C11 1.422(7)
C10 C29 1.495(7)
C11 N3 1.371(6)
C11 C12 1.452(6)
C12 C13 1.345(7)
C12 H3 0.9400
C13 C14 1.454(7)
C13 H4 0.9400
C14 N3 1.389(6)
C14 C15 1.420(7)
C15 C16 1.406(7)
C15 C35 1.506(7)
C16 N4 1.407(6)
C16 C17 1.423(7)
C17 C18 1.369(7)
C17 H5 0.9400
C18 C19 1.439(7)
C18 H6 0.9400
C19 C20 1.401(6)
C19 N4 1.418(6)
C20 C41 1.489(6)
N2 H7 0.8700
N4 C22 1.432(6)
C21 C22 1.337(6)
C21 H8 0.9400
C22 H9 0.9400
C23 C28 1.377(8)
C23 C24 1.400(7)
C24 C25 1.398(8)
C24 H10 0.9400
C25 C26 1.368(10)
C25 H11 0.9400
C26 C27 1.351(9)
C26 H12 0.9400
C27 C28 1.415(8)
C27 H13 0.9400
C28 H14 0.9400
C29 C34 1.370(7)
C29 C30 1.393(7)
C30 C31 1.388(8)
C30 H15 0.9400
C31 C32 1.366(9)
C31 H16 0.9400
C32 C33 1.354(8)
C32 H17 0.9400
C33 C34 1.389(7)
C33 H18 0.9400
C34 H19 0.9400
C35 C40 1.384(7)
C35 C36 1.386(7)
C36 C37 1.392(7)
C36 H20 0.9400
C37 C38 1.376(7)
C37 H21 0.9400
C38 C39 1.375(8)
C38 H22 0.9400
C39 C40 1.409(7)
C39 H23 0.9400
C40 H24 0.9400
C41 C46 1.373(7)
C41 C42 1.395(7)
C42 C43 1.393(7)
C42 H25 0.9400
C43 C44 1.370(8)
C43 H26 0.9400
C44 C45 1.381(8)
C44 H27 0.9400
C45 C46 1.384(8)
C45 H28 0.9400
C46 H29 0.9400
O1 C47 1.465(6)
C47 C48 1.532(8)
C47 H30 0.9800
C47 H31 0.9800
C48 H32 0.9700
C48 H33 0.9700
C48 H34 0.9700
